data_7061742
loop_
_publ_author_name
'Turcio-Garc\'ia, Luis \'Angel'
'Vald\'es, Hugo'
'Hern\'andez-Ortega, Sim\'on'
'Canseco-Gonzalez, Daniel'
'Morales-Morales, David'

_publ_section_title
;
 Arylation of aldehydes catalyzed by fluorinated NHC--Rh(i) complexes
;
_journal_issue 35
_journal_name_full 'New Journal of Chemistry'
_journal_page_first 16789
_journal_page_last 16800
_journal_paper_doi 10.1039/D2NJ02949A
_journal_volume 46
_journal_year 2022
_chemical_formula_moiety
; 
C21 H21 Cl F N2 Rh, C21 H20 Cl F N2 Rh, C H4 O 
;
_chemical_formula_sum 'C43 H45 Cl2 F2 N4 O Rh2'
_chemical_formula_weight 948.55
_space_group_crystal_system triclinic
_space_group_IT_number 2
_space_group_name_Hall '-P 1'
_space_group_name_H-M_alt 'P -1'
_atom_sites_solution_hydrogens mixed
_audit_creation_method SHELXL-2018/3
_audit_update_record
;
2022-06-14 deposited with the CCDC.	2022-08-01 downloaded from the CCDC.
;
_cell_angle_alpha 84.0570(10)
_cell_angle_beta 80.8780(10)
_cell_angle_gamma 70.5750(10)
_cell_formula_units_Z 2
_cell_length_a 11.4351(4)
_cell_length_b 12.7247(4)
_cell_length_c 14.7282(5)
_cell_measurement_reflns_used 9567
_cell_measurement_temperature 298(2)
_cell_measurement_theta_max 25.35
_cell_measurement_theta_min 2.33
_cell_volume 1992.55(12)
_computing_cell_refinement 'APEX3 v2016.1 (Bruker, 2014)'
_computing_data_collection 'APEX3 v2016.1 (Bruker, 2014)'
_computing_data_reduction 'SAINT V8.37A  (Bruker, 2014)'
_computing_molecular_graphics 'Ortep-3 Ver 2.02 L.J. Farrugia (1997) J. Appl. Cryst. 30, 565'
_computing_publication_material 'SHELXL-2014/7 (Sheldrick, 2014)'
_computing_structure_refinement 'SHELXL-2018/3 (Sheldrick, 2018)'
_computing_structure_solution 'SHELXS-2014 (Bruker, 2014)'
_diffrn_ambient_temperature 298(2)
_diffrn_detector_area_resol_mean 52.0833
_diffrn_measured_fraction_theta_full 0.998
_diffrn_measured_fraction_theta_max 0.996
_diffrn_measurement_device_type 'Bruker D8 Venture \k-geometry diffractometer 208039-01'
_diffrn_measurement_method \w-scans
_diffrn_radiation_type MoK\a
_diffrn_radiation_wavelength 0.71073
_diffrn_reflns_av_R_equivalents 0.0177
_diffrn_reflns_av_unetI/netI 0.0192
_diffrn_reflns_Laue_measured_fraction_full 0.998
_diffrn_reflns_Laue_measured_fraction_max 0.996
_diffrn_reflns_limit_h_max 13
_diffrn_reflns_limit_h_min -13
_diffrn_reflns_limit_k_max 15
_diffrn_reflns_limit_k_min -15
_diffrn_reflns_limit_l_max 17
_diffrn_reflns_limit_l_min -17
_diffrn_reflns_number 21602
_diffrn_reflns_point_group_measured_fraction_full 0.998
_diffrn_reflns_point_group_measured_fraction_max 0.996
_diffrn_reflns_theta_full 25.242
_diffrn_reflns_theta_max 25.369
_diffrn_reflns_theta_min 2.144
_diffrn_source 'micro-focus X-ray source'
_exptl_absorpt_coefficient_mu 1.011
_exptl_absorpt_correction_T_max 0.7452
_exptl_absorpt_correction_T_min 0.6940
_exptl_absorpt_correction_type multi-scan
_exptl_absorpt_process_details
; 
 SADABS 2016/2: Krause, L., Herbst-Irmer, R., Sheldrick G.M. & Stalke D., 
 J. Appl. Cryst. 48 (2015) 3-10 
;
_exptl_crystal_colour yellow
_exptl_crystal_density_diffrn 1.581
_exptl_crystal_description 'Prism from CH2Cl2/'
_exptl_crystal_F_000 962
_exptl_crystal_size_max 0.403
_exptl_crystal_size_mid 0.275
_exptl_crystal_size_min 0.262
_refine_diff_density_max 0.997
_refine_diff_density_min -0.533
_refine_diff_density_rms 0.068
_refine_ls_extinction_method none
_refine_ls_goodness_of_fit_ref 1.131
_refine_ls_hydrogen_treatment mixed
_refine_ls_matrix_type full
_refine_ls_number_parameters 502
_refine_ls_number_reflns 7282
_refine_ls_number_restraints 4
_refine_ls_restrained_S_all 1.131
_refine_ls_R_factor_all 0.0406
_refine_ls_R_factor_gt 0.0349
_refine_ls_shift/su_max 0.003
_refine_ls_shift/su_mean 0.000
_refine_ls_structure_factor_coef Fsqd
_refine_ls_weighting_details 'w=1/[\s^2^(Fo^2^)+(0.0365P)^2^+2.1113P] where P=(Fo^2^+2Fc^2^)/3'
_refine_ls_weighting_scheme calc
_refine_ls_wR_factor_gt 0.0844
_refine_ls_wR_factor_ref 0.0890
_reflns_Friedel_coverage 0.000
_reflns_number_gt 6374
_reflns_number_total 7282
_reflns_threshold_expression 'I > 2\s(I)'
_cod_data_source_file d2nj02949a2.cif
_cod_data_source_block compound-3
_cod_depositor_comments 'Adding full bibliography for 7061740--7061746.cif.'
_cod_database_code 7061742
_shelx_shelxl_version_number 2018/3
_shelx_space_group_comment
; 
The symmetry employed for this shelxl refinement is uniquely defined 
by the following loop, which should always be used as a source of 
symmetry information in preference to the above space-group names. 
They are only intended as comments. 
;
_shelx_estimated_absorpt_t_min 0.686
_shelx_estimated_absorpt_t_max 0.778

loop_
_space_group_symop_operation_xyz
'x, y, z'
'-x, -y, -z'

loop_
_atom_site_label
_atom_site_type_symbol
_atom_site_fract_x
_atom_site_fract_y
_atom_site_fract_z
_atom_site_U_iso_or_equiv
_atom_site_adp_type
_atom_site_occupancy
_atom_site_site_symmetry_order
_atom_site_calc_flag
_atom_site_refinement_flags_posn
_atom_site_refinement_flags_adp
_atom_site_refinement_flags_occupancy
_atom_site_disorder_assembly
_atom_site_disorder_group
Rh1 Rh 0.44183(2) 0.27685(2) 0.46606(2) 0.04152(9) Uani 1 1 d . . . . .
Cl1 Cl 0.39939(9) 0.43907(8) 0.36273(7) 0.0607(2) Uani 1 1 d . . . . .
Rh2 Rh 0.20635(2) 0.80977(2) 1.08543(2) 0.04359(9) Uani 1 1 d . . . . .
Cl2 Cl 0.21111(9) 0.98688(8) 1.01772(7) 0.0634(2) Uani 1 1 d . . . . .
C1 C 0.5329(3) 0.1833(3) 0.3574(2) 0.0468(8) Uani 1 1 d . . . . .
N2 N 0.6563(3) 0.1500(2) 0.3227(2) 0.0482(7) Uani 1 1 d . . . . .
C3 C 0.6791(4) 0.0906(3) 0.2441(2) 0.0558(9) Uani 1 1 d . . . . .
H3 H 0.756393 0.059824 0.209382 0.067 Uiso 1 1 calc R U . . .
C4 C 0.5256(5) 0.0425(3) 0.1590(3) 0.0684(11) Uani 1 1 d . . . . .
H4 H 0.581929 0.006068 0.110449 0.082 Uiso 1 1 calc R U . . .
C5 C 0.4048(5) 0.0542(4) 0.1643(3) 0.0786(13) Uani 1 1 d . . . . .
H5 H 0.376701 0.025642 0.119526 0.094 Uiso 1 1 calc R U . . .
C6 C 0.3182(5) 0.1105(4) 0.2387(3) 0.0748(12) Uani 1 1 d . . . . .
H6 H 0.234182 0.117105 0.242041 0.090 Uiso 1 1 calc R U . . .
C7 C 0.3548(4) 0.1537(3) 0.3034(3) 0.0618(10) Uani 1 1 d . . . . .
H7 H 0.296878 0.190736 0.351000 0.074 Uiso 1 1 calc R U . . .
N8 N 0.4798(3) 0.1429(2) 0.29889(19) 0.0483(7) Uani 1 1 d . . . . .
C9 C 0.5687(4) 0.0859(3) 0.2277(2) 0.0536(9) Uani 1 1 d . . . . .
C10 C 0.7510(3) 0.1727(3) 0.3627(3) 0.0533(8) Uani 1 1 d . . . . .
C11 C 0.8671(4) 0.0918(4) 0.3636(3) 0.0675(11) Uani 1 1 d . . . . .
H11 H 0.885394 0.023099 0.338573 0.081 Uiso 1 1 calc R U . . .
C12 C 0.9537(3) 0.1181(4) 0.4030(4) 0.0843(14) Uani 1 1 d D . . . .
H12 H 1.032671 0.065176 0.402770 0.101 Uiso 0.198(8) 1 calc R U P A 2
F1 F 1.0693(3) 0.0436(3) 0.4061(3) 0.1130(18) Uani 0.802(8) 1 d D . P A 1
C13 C 0.9331(5) 0.2151(5) 0.4423(4) 0.0885(15) Uani 1 1 d . . . . .
H13 H 0.994584 0.228457 0.469450 0.106 Uiso 1 1 calc R U . . .
C14 C 0.8176(5) 0.2922(5) 0.4401(4) 0.0863(14) Uani 1 1 d D . . . .
H14 H 0.800141 0.359734 0.466760 0.104 Uiso 0.802(8) 1 calc R U P A 1
F1A F 0.8149(16) 0.3740(11) 0.4927(11) 0.127(8) Uani 0.198(8) 1 d D . P A 2
C15 C 0.7261(4) 0.2742(3) 0.4000(3) 0.0666(11) Uani 1 1 d . . . . .
H15 H 0.648817 0.329304 0.398035 0.080 Uiso 1 1 calc R U . . .
C16 C 0.4092(4) 0.1383(3) 0.5421(3) 0.0573(9) Uani 1 1 d . . . . .
H16 H 0.421267 0.075154 0.504856 0.069 Uiso 1 1 calc R U . . .
C17 C 0.5199(4) 0.1482(3) 0.5616(3) 0.0630(10) Uani 1 1 d . . . . .
H17 H 0.595305 0.090738 0.535451 0.076 Uiso 1 1 calc R U . . .
C18 C 0.5342(7) 0.1923(4) 0.6488(4) 0.117(2) Uani 1 1 d . . . . .
H18A H 0.496116 0.155867 0.700513 0.140 Uiso 1 1 calc R U . . .
H18B H 0.622803 0.170342 0.653852 0.140 Uiso 1 1 calc R U . . .
C19 C 0.4812(6) 0.3124(4) 0.6581(3) 0.0914(15) Uani 1 1 d . . . . .
H19A H 0.549446 0.341842 0.657733 0.110 Uiso 1 1 calc R U . . .
H19B H 0.430599 0.325457 0.717835 0.110 Uiso 1 1 calc R U . . .
C20 C 0.4029(4) 0.3774(3) 0.5865(3) 0.0588(9) Uani 1 1 d . . . . .
H20 H 0.408662 0.452535 0.571602 0.071 Uiso 1 1 calc R U . . .
C21 C 0.2931(4) 0.3668(3) 0.5706(3) 0.0604(10) Uani 1 1 d . . . . .
H21 H 0.234582 0.435715 0.546759 0.072 Uiso 1 1 calc R U . . .
C22 C 0.2312(5) 0.2881(4) 0.6249(4) 0.0886(16) Uani 1 1 d . . . . .
H22A H 0.232213 0.294198 0.689876 0.106 Uiso 1 1 calc R U . . .
H22B H 0.144287 0.312639 0.614418 0.106 Uiso 1 1 calc R U . . .
C23 C 0.2865(5) 0.1714(4) 0.6043(4) 0.0973(18) Uani 1 1 d . . . . .
H23A H 0.226657 0.150431 0.576427 0.117 Uiso 1 1 calc R U . . .
H23B H 0.298191 0.127737 0.662090 0.117 Uiso 1 1 calc R U . . .
C24 C 0.3574(3) 0.7344(3) 0.9959(2) 0.0454(7) Uani 1 1 d . . . . .
N25 N 0.3643(3) 0.6842(2) 0.91688(19) 0.0492(7) Uani 1 1 d . . . . .
C26 C 0.4868(3) 0.6432(3) 0.8737(3) 0.0566(9) Uani 1 1 d . . . . .
H26 H 0.512883 0.606591 0.818920 0.068 Uiso 1 1 calc R U . . .
C27 C 0.6903(4) 0.6499(4) 0.9225(3) 0.0663(11) Uani 1 1 d . . . . .
H27 H 0.746674 0.612888 0.874273 0.080 Uiso 1 1 calc R U . . .
C28 C 0.7310(4) 0.6876(4) 0.9888(3) 0.0762(12) Uani 1 1 d . . . . .
H28 H 0.816046 0.676677 0.986125 0.091 Uiso 1 1 calc R U . . .
C29 C 0.6462(4) 0.7442(4) 1.0632(3) 0.0746(12) Uani 1 1 d . . . . .
H29 H 0.676495 0.769469 1.108725 0.090 Uiso 1 1 calc R U . . .
C30 C 0.5236(4) 0.7616(3) 1.0687(3) 0.0588(9) Uani 1 1 d . . . . .
H30 H 0.468751 0.799071 1.117368 0.071 Uiso 1 1 calc R U . . .
N31 N 0.4790(3) 0.7232(2) 1.00121(19) 0.0474(6) Uani 1 1 d . . . . .
C32 C 0.5602(3) 0.6666(3) 0.9263(2) 0.0524(8) Uani 1 1 d . . . . .
C33 C 0.2581(4) 0.6747(3) 0.8823(2) 0.0538(9) Uani 1 1 d . . . . .
C34 C 0.2694(4) 0.5768(4) 0.8435(3) 0.0698(11) Uani 1 1 d . . . . .
H34 H 0.344127 0.517650 0.838450 0.084 Uiso 1 1 calc R U . . .
C35 C 0.1634(5) 0.5718(3) 0.8127(3) 0.0823(14) Uani 1 1 d D . . . .
F2 F 0.1736(3) 0.4760(3) 0.7753(3) 0.1344(14) Uani 1 1 d D . . . .
C36 C 0.0521(5) 0.6528(5) 0.8196(3) 0.0829(14) Uani 1 1 d . . . . .
H36 H -0.016297 0.642969 0.799194 0.099 Uiso 1 1 calc R U . . .
C37 C 0.0410(5) 0.7504(4) 0.8572(3) 0.0735(12) Uani 1 1 d . . . . .
H37 H -0.034591 0.808483 0.861701 0.088 Uiso 1 1 calc R U . . .
C38 C 0.1456(4) 0.7610(3) 0.8889(3) 0.0573(9) Uani 1 1 d . . . . .
H38 H 0.139331 0.826779 0.914566 0.069 Uiso 1 1 calc R U . . .
C39 C 0.1646(4) 0.6603(3) 1.1151(3) 0.0615(10) Uani 1 1 d . . . . .
H39 H 0.208692 0.603278 1.070674 0.074 Uiso 1 1 calc R U . . .
C40 C 0.2378(4) 0.6690(3) 1.1795(3) 0.0599(10) Uani 1 1 d . . . . .
H40 H 0.323608 0.617080 1.172531 0.072 Uiso 1 1 calc R U . . .
C41 C 0.1855(5) 0.7028(4) 1.2767(3) 0.0883(15) Uani 1 1 d . . . . .
H41A H 0.135214 0.656161 1.303111 0.106 Uiso 1 1 calc R U . . .
H41B H 0.255278 0.684894 1.311764 0.106 Uiso 1 1 calc R U . . .
C42 C 0.1114(6) 0.8158(5) 1.2912(3) 0.126(3) Uani 1 1 d . . . . .
H42 H 0.081710 0.841716 1.349932 0.151 Uiso 1 1 calc R U . . .
C43 C 0.0839(4) 0.8908(4) 1.2063(3) 0.0708(12) Uani 1 1 d . . . . .
H43 H 0.082254 0.967314 1.212004 0.085 Uiso 1 1 calc R U . . .
C44 C 0.0106(3) 0.8812(4) 1.1446(3) 0.0659(11) Uani 1 1 d . . . . .
H44 H -0.033890 0.952281 1.114155 0.079 Uiso 1 1 calc R U . . .
C45 C -0.0534(5) 0.7961(5) 1.1523(5) 0.113(2) Uani 1 1 d . . . . .
H45A H -0.098040 0.795950 1.214085 0.135 Uiso 1 1 calc R U . . .
H45B H -0.115410 0.819199 1.109985 0.135 Uiso 1 1 calc R U . . .
C46 C 0.0259(5) 0.6809(5) 1.1339(4) 0.0951(16) Uani 1 1 d . . . . .
H46A H 0.000186 0.658474 1.081347 0.114 Uiso 1 1 calc R U . . .
H46B H 0.009735 0.632721 1.186501 0.114 Uiso 1 1 calc R U . . .
C47 C -0.0663(6) 0.5496(6) 0.6207(5) 0.114(2) Uani 1 1 d . . . . .
H47A H -0.086686 0.604814 0.571071 0.172 Uiso 1 1 calc R U . . .
H47B H -0.068199 0.479614 0.603133 0.172 Uiso 1 1 calc R U . . .
H47C H 0.015842 0.540991 0.634300 0.172 Uiso 1 1 calc R U . . .
O1 O -0.1496(5) 0.5819(6) 0.6952(5) 0.169(2) Uani 1 1 d D . . . .
H1 H -0.220(4) 0.575(8) 0.689(7) 0.203 Uiso 1 1 d D U . . .

loop_
_atom_site_aniso_label
_atom_site_aniso_U_11
_atom_site_aniso_U_22
_atom_site_aniso_U_33
_atom_site_aniso_U_23
_atom_site_aniso_U_13
_atom_site_aniso_U_12
Rh1 0.04254(15) 0.03368(14) 0.04603(15) -0.00784(10) 0.00082(11) -0.01059(11)
Cl1 0.0666(6) 0.0492(5) 0.0595(5) 0.0049(4) -0.0054(4) -0.0134(4)
Rh2 0.03875(14) 0.04347(15) 0.04562(16) -0.00360(11) -0.00346(11) -0.00998(11)
Cl2 0.0648(6) 0.0510(5) 0.0769(6) 0.0027(4) -0.0129(5) -0.0221(4)
C1 0.0479(18) 0.0410(17) 0.0489(19) -0.0089(14) 0.0010(15) -0.0125(15)
N2 0.0471(15) 0.0422(15) 0.0527(16) -0.0104(12) 0.0068(13) -0.0149(13)
C3 0.065(2) 0.0446(19) 0.051(2) -0.0092(15) 0.0131(17) -0.0153(17)
C4 0.107(4) 0.055(2) 0.048(2) -0.0103(17) -0.004(2) -0.033(2)
C5 0.119(4) 0.072(3) 0.061(3) -0.006(2) -0.030(3) -0.043(3)
C6 0.084(3) 0.070(3) 0.084(3) 0.001(2) -0.029(3) -0.035(2)
C7 0.054(2) 0.066(2) 0.067(2) -0.0077(19) -0.0087(18) -0.0184(19)
N8 0.0547(17) 0.0413(15) 0.0492(16) -0.0082(12) -0.0030(13) -0.0159(13)
C9 0.073(2) 0.0383(17) 0.0480(19) -0.0059(14) 0.0035(17) -0.0193(17)
C10 0.049(2) 0.053(2) 0.056(2) -0.0026(16) 0.0041(16) -0.0198(17)
C11 0.052(2) 0.065(2) 0.078(3) -0.006(2) 0.000(2) -0.0131(19)
C12 0.051(2) 0.099(4) 0.096(4) 0.013(3) -0.013(2) -0.018(2)
F1 0.060(2) 0.103(3) 0.163(4) -0.014(3) -0.032(2) 0.0004(19)
C13 0.079(3) 0.115(4) 0.089(4) 0.010(3) -0.025(3) -0.054(3)
C14 0.076(3) 0.083(3) 0.111(4) -0.010(3) -0.020(3) -0.036(3)
F1A 0.103(13) 0.106(14) 0.173(19) 0.000(12) -0.021(12) -0.034(10)
C15 0.055(2) 0.056(2) 0.093(3) -0.013(2) -0.009(2) -0.0210(19)
C16 0.068(2) 0.0340(17) 0.067(2) -0.0023(16) 0.0036(19) -0.0182(17)
C17 0.074(3) 0.0361(18) 0.072(3) 0.0013(17) -0.015(2) -0.0065(18)
C18 0.172(6) 0.073(3) 0.105(4) -0.007(3) -0.079(4) -0.010(4)
C19 0.131(5) 0.075(3) 0.075(3) -0.011(2) -0.035(3) -0.030(3)
C20 0.082(3) 0.0410(18) 0.052(2) -0.0144(15) 0.0007(19) -0.0194(18)
C21 0.066(2) 0.0394(18) 0.064(2) -0.0140(16) 0.0188(19) -0.0104(17)
C22 0.081(3) 0.064(3) 0.107(4) -0.014(3) 0.039(3) -0.027(2)
C23 0.091(3) 0.054(3) 0.130(4) -0.004(3) 0.043(3) -0.028(2)
C24 0.0454(18) 0.0451(18) 0.0454(18) -0.0044(14) -0.0031(14) -0.0148(15)
N25 0.0485(16) 0.0506(16) 0.0485(16) -0.0079(13) -0.0013(13) -0.0167(13)
C26 0.057(2) 0.057(2) 0.050(2) -0.0129(16) 0.0047(17) -0.0135(18)
C27 0.048(2) 0.070(3) 0.070(3) -0.006(2) 0.0085(19) -0.0112(19)
C28 0.045(2) 0.098(3) 0.084(3) -0.006(3) -0.008(2) -0.022(2)
C29 0.056(2) 0.095(3) 0.078(3) -0.017(2) -0.015(2) -0.026(2)
C30 0.055(2) 0.068(2) 0.054(2) -0.0112(18) -0.0083(17) -0.0191(19)
N31 0.0426(15) 0.0492(16) 0.0482(16) -0.0046(12) -0.0032(12) -0.0125(13)
C32 0.0487(19) 0.050(2) 0.052(2) -0.0047(16) 0.0028(16) -0.0116(16)
C33 0.063(2) 0.063(2) 0.0423(18) -0.0065(16) -0.0040(16) -0.0297(19)
C34 0.069(3) 0.076(3) 0.070(3) -0.024(2) -0.002(2) -0.027(2)
C35 0.096(4) 0.096(4) 0.075(3) -0.039(3) 0.002(3) -0.053(3)
F2 0.117(3) 0.134(3) 0.172(3) -0.087(3) -0.006(2) -0.050(2)
C36 0.071(3) 0.121(4) 0.072(3) -0.015(3) -0.008(2) -0.048(3)
C37 0.083(3) 0.091(3) 0.059(2) -0.002(2) -0.010(2) -0.045(3)
C38 0.061(2) 0.060(2) 0.053(2) 0.0009(17) -0.0121(17) -0.0220(19)
C39 0.075(3) 0.050(2) 0.062(2) 0.0003(17) -0.001(2) -0.0283(19)
C40 0.063(2) 0.0449(19) 0.063(2) 0.0060(17) -0.0110(19) -0.0066(17)
C41 0.124(4) 0.075(3) 0.057(3) 0.009(2) -0.024(3) -0.019(3)
C42 0.149(5) 0.106(4) 0.048(3) 0.000(3) 0.001(3) 0.048(4)
C43 0.067(3) 0.065(2) 0.051(2) -0.0096(18) 0.0042(19) 0.015(2)
C44 0.0408(19) 0.070(3) 0.068(3) 0.010(2) 0.0015(18) -0.0005(18)
C45 0.055(3) 0.111(4) 0.162(6) 0.037(4) 0.001(3) -0.035(3)
C46 0.093(4) 0.114(4) 0.103(4) -0.005(3) -0.016(3) -0.065(4)
C47 0.089(4) 0.133(5) 0.126(5) -0.024(4) 0.012(4) -0.050(4)
O1 0.107(4) 0.201(6) 0.211(6) -0.103(5) -0.029(4) -0.034(4)

loop_
_atom_type_symbol
_atom_type_description
_atom_type_scat_dispersion_real
_atom_type_scat_dispersion_imag
_atom_type_scat_source
C C 0.0033 0.0016 'International Tables Vol C Tables 4.2.6.8 and 6.1.1.4'
H H 0.0000 0.0000 'International Tables Vol C Tables 4.2.6.8 and 6.1.1.4'
N N 0.0061 0.0033 'International Tables Vol C Tables 4.2.6.8 and 6.1.1.4'
O O 0.0106 0.0060 'International Tables Vol C Tables 4.2.6.8 and 6.1.1.4'
F F 0.0171 0.0103 'International Tables Vol C Tables 4.2.6.8 and 6.1.1.4'
Cl Cl 0.1484 0.1585 'International Tables Vol C Tables 4.2.6.8 and 6.1.1.4'
Rh Rh -1.1178 0.9187 'International Tables Vol C Tables 4.2.6.8 and 6.1.1.4'

loop_
_geom_angle_atom_site_label_1
_geom_angle_atom_site_label_2
_geom_angle_atom_site_label_3
_geom_angle
_geom_angle_site_symmetry_1
_geom_angle_site_symmetry_3
_geom_angle_publ_flag
C1 Rh1 C16 91.52(14) . . ?
C1 Rh1 C17 92.57(15) . . ?
C16 Rh1 C17 38.66(16) . . ?
C1 Rh1 C21 161.80(15) . . ?
C16 Rh1 C21 81.82(14) . . ?
C17 Rh1 C21 92.67(16) . . ?
C1 Rh1 C20 162.00(15) . . ?
C16 Rh1 C20 94.47(15) . . ?
C17 Rh1 C20 81.71(15) . . ?
C21 Rh1 C20 36.19(15) . . ?
C1 Rh1 Cl1 88.85(10) . . ?
C16 Rh1 Cl1 156.79(12) . . ?
C17 Rh1 Cl1 164.48(12) . . ?
C21 Rh1 Cl1 90.73(11) . . ?
C20 Rh1 Cl1 92.24(10) . . ?
C24 Rh2 C39 91.10(15) . . ?
C24 Rh2 C40 92.96(14) . . ?
C39 Rh2 C40 38.69(15) . . ?
C24 Rh2 C44 160.05(16) . . ?
C39 Rh2 C44 81.97(17) . . ?
C40 Rh2 C44 93.19(15) . . ?
C24 Rh2 C43 163.54(16) . . ?
C39 Rh2 C43 94.06(18) . . ?
C40 Rh2 C43 81.51(16) . . ?
C44 Rh2 C43 36.40(16) . . ?
C24 Rh2 Cl2 89.62(10) . . ?
C39 Rh2 Cl2 162.35(12) . . ?
C40 Rh2 Cl2 158.82(12) . . ?
C44 Rh2 Cl2 91.46(11) . . ?
C43 Rh2 Cl2 90.15(13) . . ?
N8 C1 N2 103.6(3) . . ?
N8 C1 Rh1 126.2(2) . . ?
N2 C1 Rh1 130.1(3) . . ?
C1 N2 C3 111.6(3) . . ?
C1 N2 C10 124.1(3) . . ?
C3 N2 C10 124.3(3) . . ?
C9 C3 N2 107.3(3) . . ?
C9 C3 H3 126.3 . . ?
N2 C3 H3 126.3 . . ?
C5 C4 C9 119.9(4) . . ?
C5 C4 H4 120.0 . . ?
C9 C4 H4 120.0 . . ?
C4 C5 C6 120.1(4) . . ?
C4 C5 H5 120.0 . . ?
C6 C5 H5 120.0 . . ?
C7 C6 C5 121.7(4) . . ?
C7 C6 H6 119.2 . . ?
C5 C6 H6 119.2 . . ?
C6 C7 N8 119.1(4) . . ?
C6 C7 H7 120.5 . . ?
N8 C7 H7 120.5 . . ?
C1 N8 C7 127.1(3) . . ?
C1 N8 C9 111.9(3) . . ?
C7 N8 C9 121.0(3) . . ?
C3 C9 N8 105.5(3) . . ?
C3 C9 C4 136.3(4) . . ?
N8 C9 C4 118.2(4) . . ?
C15 C10 C11 120.7(4) . . ?
C15 C10 N2 120.0(3) . . ?
C11 C10 N2 119.3(3) . . ?
C12 C11 C10 116.6(4) . . ?
C12 C11 H11 121.7 . . ?
C10 C11 H11 121.7 . . ?
C13 C12 F1 114.9(5) . . ?
C13 C12 C11 125.0(4) . . ?
F1 C12 C11 120.1(5) . . ?
C13 C12 H12 117.5 . . ?
C11 C12 H12 117.5 . . ?
C12 C13 C14 116.4(4) . . ?
C12 C13 H13 121.8 . . ?
C14 C13 H13 121.8 . . ?
F1A C14 C13 105.2(9) . . ?
F1A C14 C15 131.6(9) . . ?
C13 C14 C15 122.7(5) . . ?
C13 C14 H14 118.7 . . ?
C15 C14 H14 118.7 . . ?
C14 C15 C10 118.6(4) . . ?
C14 C15 H15 120.7 . . ?
C10 C15 H15 120.7 . . ?
C17 C16 C23 125.0(4) . . ?
C17 C16 Rh1 70.8(2) . . ?
C23 C16 Rh1 111.5(3) . . ?
C17 C16 H16 113.9 . . ?
C23 C16 H16 113.9 . . ?
Rh1 C16 H16 113.9 . . ?
C16 C17 C18 124.6(5) . . ?
C16 C17 Rh1 70.6(2) . . ?
C18 C17 Rh1 112.2(3) . . ?
C16 C17 H17 113.9 . . ?
C18 C17 H17 113.9 . . ?
Rh1 C17 H17 113.9 . . ?
C19 C18 C17 117.0(4) . . ?
C19 C18 H18A 108.0 . . ?
C17 C18 H18A 108.0 . . ?
C19 C18 H18B 108.0 . . ?
C17 C18 H18B 108.0 . . ?
H18A C18 H18B 107.3 . . ?
C18 C19 C20 116.4(4) . . ?
C18 C19 H19A 108.2 . . ?
C20 C19 H19A 108.2 . . ?
C18 C19 H19B 108.2 . . ?
C20 C19 H19B 108.2 . . ?
H19A C19 H19B 107.3 . . ?
C21 C20 C19 125.9(4) . . ?
C21 C20 Rh1 71.8(2) . . ?
C19 C20 Rh1 109.3(3) . . ?
C21 C20 H20 113.9 . . ?
C19 C20 H20 113.9 . . ?
Rh1 C20 H20 113.9 . . ?
C20 C21 C22 124.6(4) . . ?
C20 C21 Rh1 72.0(2) . . ?
C22 C21 Rh1 110.0(2) . . ?
C20 C21 H21 114.2 . . ?
C22 C21 H21 114.2 . . ?
Rh1 C21 H21 114.2 . . ?
C23 C22 C21 116.0(4) . . ?
C23 C22 H22A 108.3 . . ?
C21 C22 H22A 108.3 . . ?
C23 C22 H22B 108.3 . . ?
C21 C22 H22B 108.3 . . ?
H22A C22 H22B 107.4 . . ?
C22 C23 C16 117.4(4) . . ?
C22 C23 H23A 108.0 . . ?
C16 C23 H23A 108.0 . . ?
C22 C23 H23B 108.0 . . ?
C16 C23 H23B 108.0 . . ?
H23A C23 H23B 107.2 . . ?
N31 C24 N25 103.5(3) . . ?
N31 C24 Rh2 126.8(2) . . ?
N25 C24 Rh2 129.7(2) . . ?
C24 N25 C26 112.0(3) . . ?
C24 N25 C33 124.1(3) . . ?
C26 N25 C33 123.9(3) . . ?
C32 C26 N25 106.9(3) . . ?
C32 C26 H26 126.5 . . ?
N25 C26 H26 126.5 . . ?
C28 C27 C32 119.7(4) . . ?
C28 C27 H27 120.1 . . ?
C32 C27 H27 120.1 . . ?
C27 C28 C29 120.9(4) . . ?
C27 C28 H28 119.5 . . ?
C29 C28 H28 119.5 . . ?
C30 C29 C28 120.9(4) . . ?
C30 C29 H29 119.6 . . ?
C28 C29 H29 119.6 . . ?
C29 C30 N31 119.4(4) . . ?
C29 C30 H30 120.3 . . ?
N31 C30 H30 120.3 . . ?
C24 N31 C30 127.0(3) . . ?
C24 N31 C32 111.6(3) . . ?
C30 N31 C32 121.4(3) . . ?
C26 C32 N31 105.9(3) . . ?
C26 C32 C27 136.4(4) . . ?
N31 C32 C27 117.7(3) . . ?
C34 C33 C38 120.5(4) . . ?
C34 C33 N25 118.8(4) . . ?
C38 C33 N25 120.7(3) . . ?
C35 C34 C33 116.2(4) . . ?
C35 C34 H34 121.9 . . ?
C33 C34 H34 121.9 . . ?
C36 C35 F2 118.4(4) . . ?
C36 C35 C34 125.0(3) . . ?
F2 C35 C34 116.5(4) . . ?
C35 C36 C37 118.8(4) . . ?
C35 C36 H36 120.6 . . ?
C37 C36 H36 120.6 . . ?
C36 C37 C38 118.8(5) . . ?
C36 C37 H37 120.6 . . ?
C38 C37 H37 120.6 . . ?
C33 C38 C37 120.6(4) . . ?
C33 C38 H38 119.7 . . ?
C37 C38 H38 119.7 . . ?
C40 C39 C46 124.7(4) . . ?
C40 C39 Rh2 71.3(2) . . ?
C46 C39 Rh2 111.8(3) . . ?
C40 C39 H39 113.8 . . ?
C46 C39 H39 113.8 . . ?
Rh2 C39 H39 113.8 . . ?
C39 C40 C41 123.4(4) . . ?
C39 C40 Rh2 70.0(2) . . ?
C41 C40 Rh2 111.2(3) . . ?
C39 C40 H40 114.7 . . ?
C41 C40 H40 114.7 . . ?
Rh2 C40 H40 114.7 . . ?
C42 C41 C40 118.7(4) . . ?
C42 C41 H41A 107.6 . . ?
C40 C41 H41A 107.6 . . ?
C42 C41 H41B 107.6 . . ?
C40 C41 H41B 107.6 . . ?
H41A C41 H41B 107.1 . . ?
C41 C42 C43 116.3(4) . . ?
C41 C42 H42 121.8 . . ?
C43 C42 H42 121.8 . . ?
C44 C43 C42 124.6(5) . . ?
C44 C43 Rh2 71.5(2) . . ?
C42 C43 Rh2 109.9(3) . . ?
C44 C43 H43 114.3 . . ?
C42 C43 H43 114.3 . . ?
Rh2 C43 H43 114.3 . . ?
C43 C44 C45 125.0(4) . . ?
C43 C44 Rh2 72.1(2) . . ?
C45 C44 Rh2 110.0(3) . . ?
C43 C44 H44 114.0 . . ?
C45 C44 H44 114.0 . . ?
Rh2 C44 H44 114.0 . . ?
C46 C45 C44 116.8(4) . . ?
C46 C45 H45A 108.1 . . ?
C44 C45 H45A 108.1 . . ?
C46 C45 H45B 108.1 . . ?
C44 C45 H45B 108.1 . . ?
H45A C45 H45B 107.3 . . ?
C45 C46 C39 116.5(4) . . ?
C45 C46 H46A 108.2 . . ?
C39 C46 H46A 108.2 . . ?
C45 C46 H46B 108.2 . . ?
C39 C46 H46B 108.2 . . ?
H46A C46 H46B 107.3 . . ?
O1 C47 H47A 109.5 . . ?
O1 C47 H47B 109.5 . . ?
H47A C47 H47B 109.5 . . ?
O1 C47 H47C 109.5 . . ?
H47A C47 H47C 109.5 . . ?
H47B C47 H47C 109.5 . . ?
C47 O1 H1 111(6) . . ?

loop_
_geom_bond_atom_site_label_1
_geom_bond_atom_site_label_2
_geom_bond_distance
_geom_bond_site_symmetry_2
_geom_bond_publ_flag
Rh1 C1 2.026(3) . ?
Rh1 C16 2.097(3) . ?
Rh1 C17 2.100(4) . ?
Rh1 C21 2.194(3) . ?
Rh1 C20 2.196(3) . ?
Rh1 Cl1 2.3937(9) . ?
Rh2 C24 2.020(3) . ?
Rh2 C39 2.098(4) . ?
Rh2 C40 2.115(4) . ?
Rh2 C44 2.188(4) . ?
Rh2 C43 2.196(4) . ?
Rh2 Cl2 2.3823(10) . ?
C1 N8 1.357(4) . ?
C1 N2 1.360(4) . ?
N2 C3 1.391(4) . ?
N2 C10 1.431(5) . ?
C3 C9 1.344(5) . ?
C3 H3 0.9300 . ?
C4 C5 1.330(7) . ?
C4 C9 1.423(6) . ?
C4 H4 0.9300 . ?
C5 C6 1.429(7) . ?
C5 H5 0.9300 . ?
C6 C7 1.332(6) . ?
C6 H6 0.9300 . ?
C7 N8 1.381(5) . ?
C7 H7 0.9300 . ?
N8 C9 1.410(4) . ?
C10 C15 1.380(5) . ?
C10 C11 1.384(5) . ?
C11 C12 1.368(7) . ?
C11 H11 0.9300 . ?
C12 C13 1.351(7) . ?
C12 F1 1.3512(10) . ?
C12 H12 0.9300 . ?
C13 C14 1.361(7) . ?
C13 H13 0.9300 . ?
C14 F1A 1.3511(10) . ?
C14 C15 1.370(6) . ?
C14 H14 0.9300 . ?
C15 H15 0.9300 . ?
C16 C17 1.389(6) . ?
C16 C23 1.505(6) . ?
C16 H16 0.9800 . ?
C17 C18 1.506(6) . ?
C17 H17 0.9800 . ?
C18 C19 1.457(7) . ?
C18 H18A 0.9700 . ?
C18 H18B 0.9700 . ?
C19 C20 1.492(6) . ?
C19 H19A 0.9700 . ?
C19 H19B 0.9700 . ?
C20 C21 1.364(6) . ?
C20 H20 0.9800 . ?
C21 C22 1.507(6) . ?
C21 H21 0.9800 . ?
C22 C23 1.451(6) . ?
C22 H22A 0.9700 . ?
C22 H22B 0.9700 . ?
C23 H23A 0.9700 . ?
C23 H23B 0.9700 . ?
C24 N31 1.364(4) . ?
C24 N25 1.364(4) . ?
N25 C26 1.392(4) . ?
N25 C33 1.434(5) . ?
C26 C32 1.348(5) . ?
C26 H26 0.9300 . ?
C27 C28 1.338(6) . ?
C27 C32 1.423(5) . ?
C27 H27 0.9300 . ?
C28 C29 1.423(6) . ?
C28 H28 0.9300 . ?
C29 C30 1.335(5) . ?
C29 H29 0.9300 . ?
C30 N31 1.383(5) . ?
C30 H30 0.9300 . ?
N31 C32 1.412(4) . ?
C33 C34 1.382(5) . ?
C33 C38 1.384(5) . ?
C34 C35 1.382(6) . ?
C34 H34 0.9300 . ?
C35 C36 1.343(7) . ?
C35 F2 1.3511(10) . ?
C36 C37 1.372(7) . ?
C36 H36 0.9300 . ?
C37 C38 1.401(6) . ?
C37 H37 0.9300 . ?
C38 H38 0.9300 . ?
C39 C40 1.395(6) . ?
C39 C46 1.504(6) . ?
C39 H39 0.9800 . ?
C40 C41 1.509(6) . ?
C40 H40 0.9800 . ?
C41 C42 1.424(7) . ?
C41 H41A 0.9700 . ?
C41 H41B 0.9700 . ?
C42 C43 1.500(6) . ?
C42 H42 0.9300 . ?
C43 C44 1.369(6) . ?
C43 H43 0.9800 . ?
C44 C45 1.482(7) . ?
C44 H44 0.9800 . ?
C45 C46 1.472(7) . ?
C45 H45A 0.9700 . ?
C45 H45B 0.9700 . ?
C46 H46A 0.9700 . ?
C46 H46B 0.9700 . ?
C47 O1 1.335(8) . ?
C47 H47A 0.9600 . ?
C47 H47B 0.9600 . ?
C47 H47C 0.9600 . ?
O1 H1 0.855(10) . ?

loop_
_geom_hbond_atom_site_label_D
_geom_hbond_atom_site_label_H
_geom_hbond_atom_site_label_A
_geom_hbond_distance_DH
_geom_hbond_distance_HA
_geom_hbond_distance_DA
_geom_hbond_angle_DHA
_geom_hbond_site_symmetry_A
_geom_hbond_publ_flag
C4 H4 Cl2 0.93 2.80 3.598(5) 144.0 2_666 yes
C15 H15 Cl1 0.93 2.83 3.723(4) 160.5 . yes
C26 H26 Cl1 0.93 2.75 3.650(4) 162.1 2_666 yes
C36 H36 O1 0.93 2.65 3.543(7) 160.1 . yes
O1 H1 Cl1 0.855(10) 2.37(2) 3.207(5) 167(9) 2_566 yes
